data_4312964
loop_
_publ_author_name
'Natesan Thirupathi'
'Xiaodong Liu'
'John G. Verkade'

_publ_section_title
;
 Reactions of Tris(amino)phosphines with Arylsulfonyl Azides: Product
 Dependency on Tris(amino)phosphine Structure
;
_journal_name_full 'Inorganic Chemistry'
_journal_page_first 389
_journal_page_last 397
_journal_paper_doi 10.1021/ic025920s
_journal_volume 42
_journal_year 2003
_chemical_formula_sum 'C15 H25 N4 O2 P S'
_chemical_formula_weight 356.42
_chemical_name_systematic
; 
 ? 
;
_space_group_IT_number 14
_symmetry_cell_setting monoclinic
_symmetry_space_group_name_Hall '-P 2ybc'
_symmetry_space_group_name_H-M 'P 1 21/c 1'
_atom_sites_solution_hydrogens geom
_atom_sites_solution_primary direct
_atom_sites_solution_secondary difmap
_audit_creation_method SHELXL-97
_cell_angle_alpha 90.00
_cell_angle_beta 105.3497(10)
_cell_angle_gamma 90.00
_cell_formula_units_Z 4
_cell_length_a 12.6710(6)
_cell_length_b 10.6922(5)
_cell_length_c 13.3279(7)
_cell_measurement_temperature 173(2)
_cell_volume 1741.26(15)
_computing_structure_refinement 'SHELXL-97 (Sheldrick, 1997)'
_computing_structure_solution 'SHELXS-97 (Sheldrick, 1990)'
_diffrn_ambient_temperature 173(2)
_diffrn_measured_fraction_theta_full 0.999
_diffrn_measured_fraction_theta_max 0.999
_diffrn_radiation_monochromator graphite
_diffrn_radiation_source 'fine-focus sealed tube'
_diffrn_radiation_type MoK\a
_diffrn_radiation_wavelength 0.71073
_diffrn_reflns_av_R_equivalents 0.0000
_diffrn_reflns_av_sigmaI/netI 0.0168
_diffrn_reflns_limit_h_max 15
_diffrn_reflns_limit_h_min -15
_diffrn_reflns_limit_k_max 13
_diffrn_reflns_limit_k_min 0
_diffrn_reflns_limit_l_max 16
_diffrn_reflns_limit_l_min 0
_diffrn_reflns_number 3562
_diffrn_reflns_theta_full 26.37
_diffrn_reflns_theta_max 26.37
_diffrn_reflns_theta_min 2.48
_exptl_absorpt_coefficient_mu 0.293
_exptl_absorpt_correction_T_max 0.8920
_exptl_absorpt_correction_T_min 0.8675
_exptl_crystal_density_diffrn 1.360
_exptl_crystal_density_method 'not measured'
_exptl_crystal_F_000 760
_exptl_crystal_size_max 0.50
_exptl_crystal_size_mid 0.40
_exptl_crystal_size_min 0.40
_refine_diff_density_max 0.350
_refine_diff_density_min -0.487
_refine_diff_density_rms 0.045
_refine_ls_extinction_method none
_refine_ls_goodness_of_fit_ref 1.030
_refine_ls_hydrogen_treatment mixed
_refine_ls_matrix_type full
_refine_ls_number_parameters 213
_refine_ls_number_reflns 3562
_refine_ls_number_restraints 0
_refine_ls_restrained_S_all 1.030
_refine_ls_R_factor_all 0.0417
_refine_ls_R_factor_gt 0.0381
_refine_ls_shift/su_max 0.009
_refine_ls_shift/su_mean 0.001
_refine_ls_structure_factor_coef Fsqd
_refine_ls_weighting_details 'calc w=1/[\s^2^(Fo^2^)+(0.0470P)^2^+1.1373P] where P=(Fo^2^+2Fc^2^)/3'
_refine_ls_weighting_scheme calc
_refine_ls_wR_factor_gt 0.1005
_refine_ls_wR_factor_ref 0.1031
_reflns_number_gt 3220
_reflns_number_total 3562
_reflns_threshold_expression >2sigma(I)
_cod_data_source_file ic025920s_s3.cif
_cod_data_source_block ver40
_cod_database_code 4312964

loop_
_symmetry_equiv_pos_as_xyz
'x, y, z'
'-x, y+1/2, -z+1/2'
'-x, -y, -z'
'x, -y-1/2, z-1/2'

loop_
_atom_site_label
_atom_site_type_symbol
_atom_site_fract_x
_atom_site_fract_y
_atom_site_fract_z
_atom_site_U_iso_or_equiv
_atom_site_adp_type
_atom_site_occupancy
_atom_site_symmetry_multiplicity
_atom_site_calc_flag
_atom_site_refinement_flags
_atom_site_disorder_assembly
_atom_site_disorder_group
S S 0.76427(4) 0.53279(7) 0.18348(4) 0.05180(18) Uani 1 1 d . . .
P P 0.72678(3) 0.50467(4) -0.03741(3) 0.02462(12) Uani 1 1 d . . .
O1 O 0.71397(14) 0.4285(3) 0.22077(12) 0.0911(8) Uani 1 1 d . . .
O2 O 0.70728(13) 0.6512(2) 0.17837(12) 0.0853(7) Uani 1 1 d . . .
N1 N 0.64063(11) 0.38866(13) -0.07479(11) 0.0322(3) Uani 1 1 d . . .
N2 N 0.65467(11) 0.63197(13) -0.07640(11) 0.0297(3) Uani 1 1 d . . .
N3 N 0.80921(11) 0.49691(13) -0.11463(11) 0.0297(3) Uani 1 1 d . . .
N4 N 0.79550(12) 0.50107(15) 0.07938(11) 0.0354(3) Uani 1 1 d . . .
C1 C 0.57335(16) 0.3358(2) -0.01242(16) 0.0458(5) Uani 1 1 d . . .
H1A H 0.5065 0.3856 -0.0218 0.069 Uiso 1 1 calc R . .
H1B H 0.6143 0.3366 0.0611 0.069 Uiso 1 1 calc R . .
H1C H 0.5539 0.2495 -0.0345 0.069 Uiso 1 1 calc R . .
C2 C 0.59046(16) 0.38729(18) -0.18859(14) 0.0398(4) Uani 1 1 d . . .
H2A H 0.5098 0.3827 -0.2024 0.048 Uiso 1 1 calc R . .
H2B H 0.6154 0.3122 -0.2193 0.048 Uiso 1 1 calc R . .
C3 C 0.70423(18) 0.75515(18) -0.04899(17) 0.0490(5) Uani 1 1 d . . .
H3A H 0.7565 0.7718 -0.0900 0.074 Uiso 1 1 calc R . .
H3B H 0.7425 0.7568 0.0252 0.074 Uiso 1 1 calc R . .
H3C H 0.6469 0.8193 -0.0639 0.074 Uiso 1 1 calc R . .
C4 C 0.58913(15) 0.62080(17) -0.18692(14) 0.0366(4) Uani 1 1 d . . .
H4A H 0.6003 0.6965 -0.2257 0.044 Uiso 1 1 calc R . .
H4B H 0.5104 0.6158 -0.1895 0.044 Uiso 1 1 calc R . .
C5 C 0.89941(16) 0.4072(2) -0.09484(16) 0.0480(5) Uani 1 1 d . . .
H5A H 0.8707 0.3237 -0.1171 0.072 Uiso 1 1 calc R . .
H5B H 0.9364 0.4059 -0.0203 0.072 Uiso 1 1 calc R . .
H5C H 0.9516 0.4319 -0.1339 0.072 Uiso 1 1 calc R . .
C6 C 0.74585(15) 0.50624(19) -0.22610(14) 0.0373(4) Uani 1 1 d . . .
H6A H 0.7659 0.4355 -0.2653 0.045 Uiso 1 1 calc R . .
H6B H 0.7660 0.5847 -0.2559 0.045 Uiso 1 1 calc R . .
C7 C 0.62163(14) 0.50453(17) -0.23959(13) 0.0334(4) Uani 1 1 d . . .
C8 C 0.56119(18) 0.5063(2) -0.35576(15) 0.0520(6) Uani 1 1 d . . .
H8A H 0.4825 0.5159 -0.3638 0.078 Uiso 1 1 calc R . .
H8B H 0.5748 0.4277 -0.3880 0.078 Uiso 1 1 calc R . .
H8C H 0.5878 0.5765 -0.3896 0.078 Uiso 1 1 calc R . .
C9 C 0.89466(13) 0.55205(18) 0.27178(12) 0.0334(4) Uani 1 1 d . . .
C10 C 0.94087(16) 0.66923(18) 0.29262(14) 0.0399(4) Uani 1 1 d . . .
H10 H 0.9029 0.7407 0.2590 0.048 Uiso 1 1 calc R . .
C11 C 1.04298(16) 0.68236(17) 0.36282(14) 0.0387(4) Uani 1 1 d . . .
H11 H 1.0747 0.7632 0.3764 0.046 Uiso 1 1 calc R . .
C12 C 1.09937(13) 0.57927(17) 0.41353(12) 0.0318(4) Uani 1 1 d . . .
C13 C 1.05136(15) 0.46221(17) 0.39139(14) 0.0356(4) Uani 1 1 d . . .
H13 H 1.0889 0.3907 0.4254 0.043 Uiso 1 1 calc R . .
C14 C 0.95044(15) 0.44745(17) 0.32106(14) 0.0361(4) Uani 1 1 d . . .
H14 H 0.9193 0.3665 0.3064 0.043 Uiso 1 1 calc R . .
C15 C 1.20975(15) 0.5932(2) 0.49058(15) 0.0467(5) Uani 1 1 d . . .
H15A H 1.2043 0.5697 0.5601 0.070 Uiso 1 1 calc R . .
H15B H 1.2340 0.6804 0.4914 0.070 Uiso 1 1 calc R . .
H15C H 1.2628 0.5387 0.4703 0.070 Uiso 1 1 calc R . .

loop_
_atom_site_aniso_label
_atom_site_aniso_U_11
_atom_site_aniso_U_22
_atom_site_aniso_U_33
_atom_site_aniso_U_23
_atom_site_aniso_U_13
_atom_site_aniso_U_12
S 0.0252(2) 0.1069(5) 0.0250(2) -0.0052(2) 0.00955(18) 0.0023(2)
P 0.0223(2) 0.0295(2) 0.0242(2) -0.00169(15) 0.01001(16) -0.00073(15)
O1 0.0517(10) 0.188(2) 0.0342(8) 0.0059(11) 0.0121(7) -0.0585(13)
O2 0.0486(9) 0.163(2) 0.0391(8) -0.0256(10) 0.0019(7) 0.0592(11)
N1 0.0329(7) 0.0313(7) 0.0352(8) -0.0005(6) 0.0138(6) -0.0065(6)
N2 0.0298(7) 0.0284(7) 0.0323(7) -0.0032(5) 0.0106(6) -0.0002(5)
N3 0.0255(7) 0.0385(8) 0.0283(7) -0.0022(6) 0.0125(6) 0.0006(5)
N4 0.0259(7) 0.0551(10) 0.0262(7) -0.0002(6) 0.0088(6) 0.0029(6)
C1 0.0406(10) 0.0512(11) 0.0515(11) 0.0046(9) 0.0222(9) -0.0125(9)
C2 0.0415(10) 0.0399(10) 0.0375(9) -0.0089(8) 0.0096(8) -0.0120(8)
C3 0.0582(13) 0.0318(10) 0.0588(12) -0.0107(9) 0.0184(10) -0.0065(9)
C4 0.0343(9) 0.0410(10) 0.0336(9) 0.0048(7) 0.0074(7) 0.0049(7)
C5 0.0391(10) 0.0639(13) 0.0481(11) 0.0050(10) 0.0242(9) 0.0167(9)
C6 0.0340(9) 0.0543(11) 0.0269(8) -0.0034(7) 0.0137(7) -0.0019(8)
C7 0.0300(9) 0.0442(10) 0.0261(8) -0.0033(7) 0.0076(7) -0.0037(7)
C8 0.0426(11) 0.0811(16) 0.0296(10) -0.0031(9) 0.0048(8) -0.0039(10)
C9 0.0266(8) 0.0531(10) 0.0223(7) -0.0014(7) 0.0099(6) 0.0037(7)
C10 0.0455(10) 0.0402(10) 0.0350(9) 0.0074(8) 0.0126(8) 0.0126(8)
C11 0.0488(11) 0.0324(9) 0.0370(9) -0.0028(7) 0.0150(8) -0.0032(8)
C12 0.0305(8) 0.0408(9) 0.0264(8) -0.0028(7) 0.0117(6) -0.0008(7)
C13 0.0352(9) 0.0339(9) 0.0374(9) 0.0045(7) 0.0089(7) 0.0056(7)
C14 0.0370(9) 0.0354(9) 0.0378(9) -0.0029(7) 0.0130(7) -0.0054(7)
C15 0.0338(9) 0.0672(13) 0.0382(10) -0.0072(9) 0.0079(8) -0.0057(9)

loop_
_atom_type_symbol
_atom_type_description
_atom_type_scat_dispersion_real
_atom_type_scat_dispersion_imag
_atom_type_scat_source
C C 0.0033 0.0016 'International Tables Vol C Tables 4.2.6.8 and 6.1.1.4'
H H 0.0000 0.0000 'International Tables Vol C Tables 4.2.6.8 and 6.1.1.4'
N N 0.0061 0.0033 'International Tables Vol C Tables 4.2.6.8 and 6.1.1.4'
O O 0.0106 0.0060 'International Tables Vol C Tables 4.2.6.8 and 6.1.1.4'
P P 0.1023 0.0942 'International Tables Vol C Tables 4.2.6.8 and 6.1.1.4'
S S 0.1246 0.1234 'International Tables Vol C Tables 4.2.6.8 and 6.1.1.4'

loop_
_geom_angle_atom_site_label_1
_geom_angle_atom_site_label_2
_geom_angle_atom_site_label_3
_geom_angle
_geom_angle_site_symmetry_1
_geom_angle_site_symmetry_3
_geom_angle_publ_flag
O1 S O2 115.65(14) . . ?
O1 S N4 112.01(11) . . ?
O2 S N4 112.60(9) . . ?
O1 S C9 106.38(10) . . ?
O2 S C9 107.19(10) . . ?
N4 S C9 101.70(8) . . ?
N4 P N1 115.62(8) . . ?
N4 P N2 116.71(8) . . ?
N1 P N2 105.10(7) . . ?
N4 P N3 109.90(8) . . ?
N1 P N3 104.63(7) . . ?
N2 P N3 103.58(7) . . ?
C1 N1 C2 115.08(14) . . ?
C1 N1 P 124.36(13) . . ?
C2 N1 P 112.91(11) . . ?
C3 N2 C4 114.11(15) . . ?
C3 N2 P 120.01(13) . . ?
C4 N2 P 111.29(11) . . ?
C5 N3 C6 114.34(14) . . ?
C5 N3 P 120.94(12) . . ?
C6 N3 P 110.76(11) . . ?
P N4 S 131.64(10) . . ?
N1 C2 C7 110.86(14) . . ?
N2 C4 C7 111.67(14) . . ?
N3 C6 C7 112.33(13) . . ?
C2 C7 C8 109.90(15) . . ?
C2 C7 C6 109.60(15) . . ?
C8 C7 C6 109.88(15) . . ?
C2 C7 C4 109.18(15) . . ?
C8 C7 C4 109.17(16) . . ?
C6 C7 C4 109.09(14) . . ?
C10 C9 C14 119.96(16) . . ?
C10 C9 S 120.77(14) . . ?
C14 C9 S 119.27(15) . . ?
C9 C10 C11 119.84(16) . . ?
C12 C11 C10 121.03(17) . . ?
C11 C12 C13 118.17(16) . . ?
C11 C12 C15 121.21(17) . . ?
C13 C12 C15 120.62(17) . . ?
C14 C13 C12 121.50(17) . . ?
C13 C14 C9 119.50(17) . . ?

loop_
_geom_bond_atom_site_label_1
_geom_bond_atom_site_label_2
_geom_bond_distance
_geom_bond_site_symmetry_2
_geom_bond_publ_flag
S O1 1.437(2) . ?
S O2 1.450(2) . ?
S N4 1.5770(15) . ?
S C9 1.7685(17) . ?
P N4 1.5700(15) . ?
P N1 1.6402(14) . ?
P N2 1.6450(14) . ?
P N3 1.6511(14) . ?
N1 C1 1.454(2) . ?
N1 C2 1.481(2) . ?
N2 C3 1.463(2) . ?
N2 C4 1.492(2) . ?
N3 C5 1.461(2) . ?
N3 C6 1.494(2) . ?
C2 C7 1.527(2) . ?
C4 C7 1.537(2) . ?
C6 C7 1.536(2) . ?
C7 C8 1.535(2) . ?
C9 C10 1.380(3) . ?
C9 C14 1.391(3) . ?
C10 C11 1.389(3) . ?
C11 C12 1.388(3) . ?
C12 C13 1.389(3) . ?
C12 C15 1.507(2) . ?
C13 C14 1.380(3) . ?
